data_2224693
loop_
_publ_author_name
'Liu, Bao-Yu'
'Liu, Zheng'
'Wang, Guo-Rui'

_publ_section_title
;
 2-(2-{[2-(2-Pyridylcarbonyl)hydrazono]methyl}phenoxy)acetic acid
;
_journal_coeditor_code KP2238
_journal_issue 1
_journal_name_full 'Acta Crystallographica Section E'
_journal_page_first o26
_journal_paper_doi 10.1107/S160053680905082X
_journal_volume 66
_journal_year 2010
_chemical_formula_iupac 'C15 H13 N3 O4'
_chemical_formula_moiety 'C15 H13 N3 O4'
_chemical_formula_sum 'C15 H13 N3 O4'
_chemical_formula_weight 299.28
_chemical_name_systematic
;
2-(2-{[2-(2-Pyridylcarbonyl)hydrazono]methyl}phenoxy)acetic acid
;
_space_group_IT_number 14
_symmetry_cell_setting monoclinic
_symmetry_space_group_name_Hall '-P 2ybc'
_symmetry_space_group_name_H-M 'P 1 21/c 1'
_atom_sites_solution_hydrogens geom
_atom_sites_solution_primary direct
_atom_sites_solution_secondary difmap
_audit_creation_method SHELXL-97
_cell_angle_alpha 90.00
_cell_angle_beta 94.765(3)
_cell_angle_gamma 90.00
_cell_formula_units_Z 4
_cell_length_a 8.871(2)
_cell_length_b 9.042(2)
_cell_length_c 17.389(4)
_cell_measurement_reflns_used 1231
_cell_measurement_temperature 296(2)
_cell_measurement_theta_max 20.27
_cell_measurement_theta_min 2.30
_cell_volume 1390.0(5)
_computing_cell_refinement 'SAINT (Bruker, 2004)'
_computing_data_collection 'APEX2 (Bruker, 2004)'
_computing_data_reduction 'SAINT (Bruker, 2004)'
_computing_molecular_graphics 'SHELXTL (Sheldrick, 2008)'
_computing_publication_material 'SHELXTL (Sheldrick, 2008)'
_computing_structure_refinement 'SHELXL97 (Sheldrick, 2008)'
_computing_structure_solution 'SHELXS97 (Sheldrick, 2008)'
_diffrn_ambient_temperature 296(2)
_diffrn_measured_fraction_theta_full 1.000
_diffrn_measured_fraction_theta_max 1.000
_diffrn_measurement_device_type 'Bruker APEXII CCD'
_diffrn_measurement_method '\f and \w scans'
_diffrn_radiation_monochromator graphite
_diffrn_radiation_source 'fine-focus sealed tube'
_diffrn_radiation_type MoK\a
_diffrn_radiation_wavelength 0.71073
_diffrn_reflns_av_R_equivalents 0.0735
_diffrn_reflns_av_sigmaI/netI 0.0775
_diffrn_reflns_limit_h_max 11
_diffrn_reflns_limit_h_min -11
_diffrn_reflns_limit_k_max 10
_diffrn_reflns_limit_k_min -11
_diffrn_reflns_limit_l_max 22
_diffrn_reflns_limit_l_min -22
_diffrn_reflns_number 11832
_diffrn_reflns_theta_full 27.50
_diffrn_reflns_theta_max 27.50
_diffrn_reflns_theta_min 2.30
_exptl_absorpt_coefficient_mu 0.106
_exptl_absorpt_correction_T_max 0.9958
_exptl_absorpt_correction_T_min 0.9832
_exptl_absorpt_correction_type multi-scan
_exptl_absorpt_process_details '(SADABS; Bruker, 1998)'
_exptl_crystal_colour colourless
_exptl_crystal_density_diffrn 1.430
_exptl_crystal_density_method 'not measured'
_exptl_crystal_description block
_exptl_crystal_F_000 624
_exptl_crystal_size_max 0.16
_exptl_crystal_size_mid 0.15
_exptl_crystal_size_min 0.04
_refine_diff_density_max 0.195
_refine_diff_density_min -0.195
_refine_ls_extinction_method none
_refine_ls_goodness_of_fit_ref 0.985
_refine_ls_hydrogen_treatment constr
_refine_ls_matrix_type full
_refine_ls_number_parameters 200
_refine_ls_number_reflns 3194
_refine_ls_number_restraints 0
_refine_ls_restrained_S_all 0.985
_refine_ls_R_factor_all 0.1381
_refine_ls_R_factor_gt 0.0501
_refine_ls_shift/su_max 0.000
_refine_ls_shift/su_mean 0.000
_refine_ls_structure_factor_coef Fsqd
_refine_ls_weighting_details 'calc w=1/[\s^2^(Fo^2^)+(0.0467P)^2^+0.0303P] where P=(Fo^2^+2Fc^2^)/3'
_refine_ls_weighting_scheme calc
_refine_ls_wR_factor_gt 0.0932
_refine_ls_wR_factor_ref 0.1252
_reflns_number_gt 1512
_reflns_number_total 3194
_reflns_threshold_expression I>2sigma(I)
_cod_data_source_file kp2238.cif
_cod_data_source_block I
_cod_depositor_comments
;
The following automatic conversions were performed:
'_symmetry_cell_setting' value 'Monoclinic' changed to 'monoclinic'
according to '/home/saulius/struct/CIF-dictionaries/cif_core.dic'
dictionary named 'cif_core.dic' version 2.4.1 from 2010-06-29.

Automatic conversion script
Id: cif_fix_enum 1527 2010-12-29 10:47:43Z saulius 

The following automatic conversions were performed:

'_symmetry_cell_setting' value 'Monoclinic' changed to 'monoclinic'
according to /home/saulius/struct/CIF-dictionaries/cif_core.dic
dictionary named 'cif_core.dic' version 2.4.1 from 2010-06-29.

Automatic conversion script
Id: cif_fix_values 1715 2011-07-08 13:25:40Z adriana 
;
_cod_original_sg_symbol_H-M 'P 21/c'
_cod_database_code 2224693
_cod_database_fobs_code 2224693

loop_
_symmetry_equiv_pos_as_xyz
'x, y, z'
'-x, y+1/2, -z+1/2'
'-x, -y, -z'
'x, -y-1/2, z-1/2'

loop_
_atom_site_type_symbol
_atom_site_label
_atom_site_fract_x
_atom_site_fract_y
_atom_site_fract_z
_atom_site_U_iso_or_equiv
_atom_site_adp_type
_atom_site_calc_flag
_atom_site_refinement_flags
_atom_site_occupancy
_atom_site_disorder_assembly
_atom_site_disorder_group
N N1 0.5796(2) 0.6090(2) 0.33901(11) 0.0446(5) Uani d . 1 . .
C C2 0.6090(3) 0.5119(2) 0.39612(13) 0.0353(6) Uani d . 1 . .
C C3 0.7443(3) 0.5054(3) 0.44083(14) 0.0436(6) Uani d . 1 . .
H H3 0.7596 0.4364 0.4803 0.052 Uiso calc R 1 . .
C C4 0.8563(3) 0.6037(3) 0.42557(15) 0.0513(7) Uani d . 1 . .
H H4 0.9488 0.6027 0.4549 0.062 Uiso calc R 1 . .
C C5 0.8296(3) 0.7032(3) 0.36644(16) 0.0538(7) Uani d . 1 . .
H H5 0.9044 0.7692 0.3543 0.065 Uiso calc R 1 . .
C C6 0.4850(2) 0.4041(3) 0.40971(13) 0.0371(6) Uani d . 1 . .
C C7 0.1114(3) 0.3732(2) 0.33134(13) 0.0409(6) Uani d . 1 . .
H H7 0.1103 0.4555 0.2993 0.049 Uiso calc R 1 . .
C C8 -0.0249(3) 0.2837(3) 0.33563(14) 0.0400(6) Uani d . 1 . .
C C9 -0.0354(3) 0.1807(3) 0.39414(15) 0.0514(7) Uani d . 1 . .
H H9 0.0465 0.1669 0.4304 0.062 Uiso calc R 1 . .
C C10 -0.1651(3) 0.0984(3) 0.39943(16) 0.0598(8) Uani d . 1 . .
H H10 -0.1709 0.0302 0.4391 0.072 Uiso calc R 1 . .
C C11 -0.2859(3) 0.1183(3) 0.34527(17) 0.0600(8) Uani d . 1 . .
H H11 -0.3733 0.0625 0.3484 0.072 Uiso calc R 1 . .
C C12 -0.2790(3) 0.2190(3) 0.28689(15) 0.0497(7) Uani d . 1 . .
H H12 -0.3611 0.2309 0.2506 0.060 Uiso calc R 1 . .
C C13 -0.1494(3) 0.3035(3) 0.28189(14) 0.0412(6) Uani d . 1 . .
C C14 -0.2598(3) 0.4491(3) 0.17649(14) 0.0487(7) Uani d . 1 . .
H H14A -0.2442 0.5471 0.1559 0.058 Uiso calc R 1 . .
H H14B -0.3484 0.4531 0.2056 0.058 Uiso calc R 1 . .
C C15 -0.2888(3) 0.3425(3) 0.11069(14) 0.0426(6) Uani d . 1 . .
C C1 0.6908(3) 0.7033(3) 0.32572(15) 0.0541(7) Uani d . 1 . .
H H1 0.6727 0.7729 0.2866 0.065 Uiso calc R 1 . .
N N2 0.3553(2) 0.4263(2) 0.36523(10) 0.0414(5) Uani d . 1 . .
H H2 0.3495 0.4971 0.3321 0.050 Uiso calc R 1 . .
N N3 0.2323(2) 0.3368(2) 0.37230(11) 0.0401(5) Uani d . 1 . .
O O1 0.50069(18) 0.30437(19) 0.45682(10) 0.0563(5) Uani d . 1 . .
O O2 -0.13215(17) 0.40989(18) 0.22698(9) 0.0486(5) Uani d . 1 . .
O O3 -0.21338(19) 0.2346(2) 0.10071(10) 0.0603(5) Uani d . 1 . .
O O4 -0.4074(2) 0.38551(19) 0.06633(10) 0.0612(6) Uani d . 1 . .
H H4A -0.4261 0.3245 0.0320 0.092 Uiso calc R 1 . .

loop_
_atom_site_aniso_label
_atom_site_aniso_U_11
_atom_site_aniso_U_22
_atom_site_aniso_U_33
_atom_site_aniso_U_12
_atom_site_aniso_U_13
_atom_site_aniso_U_23
N1 0.0383(12) 0.0473(13) 0.0471(13) -0.0034(10) -0.0024(10) 0.0064(11)
C2 0.0341(13) 0.0374(14) 0.0346(14) 0.0014(11) 0.0031(11) -0.0057(11)
C3 0.0408(15) 0.0490(16) 0.0399(14) 0.0042(12) -0.0036(12) -0.0018(12)
C4 0.0336(14) 0.0615(18) 0.0570(18) -0.0024(13) -0.0074(12) -0.0081(15)
C5 0.0400(16) 0.0540(18) 0.067(2) -0.0075(13) 0.0040(14) -0.0046(15)
C6 0.0332(13) 0.0431(15) 0.0343(14) 0.0066(12) -0.0012(10) -0.0025(12)
C7 0.0373(14) 0.0406(15) 0.0437(15) -0.0033(12) -0.0022(11) -0.0015(12)
C8 0.0373(14) 0.0376(14) 0.0450(15) -0.0018(11) 0.0024(12) -0.0069(12)
C9 0.0504(17) 0.0522(17) 0.0516(17) -0.0016(14) 0.0030(13) -0.0037(14)
C10 0.0646(19) 0.0526(18) 0.064(2) -0.0104(15) 0.0133(16) 0.0011(15)
C11 0.0496(18) 0.0554(19) 0.077(2) -0.0225(14) 0.0168(16) -0.0168(16)
C12 0.0350(15) 0.0559(17) 0.0579(18) -0.0085(13) 0.0024(13) -0.0154(15)
C13 0.0377(14) 0.0415(15) 0.0444(15) -0.0029(12) 0.0034(12) -0.0129(13)
C14 0.0409(15) 0.0457(16) 0.0571(17) 0.0030(12) -0.0092(13) -0.0047(13)
C15 0.0388(14) 0.0437(15) 0.0441(15) -0.0020(13) -0.0033(12) -0.0009(13)
C1 0.0487(17) 0.0505(17) 0.0626(19) -0.0043(14) 0.0027(14) 0.0102(15)
N2 0.0340(11) 0.0422(12) 0.0460(12) -0.0027(10) -0.0082(9) 0.0068(10)
N3 0.0322(11) 0.0396(12) 0.0473(13) -0.0035(9) -0.0027(10) -0.0030(9)
O1 0.0467(11) 0.0625(12) 0.0580(12) 0.0017(9) -0.0051(9) 0.0223(10)
O2 0.0398(10) 0.0541(11) 0.0496(11) -0.0060(8) -0.0093(8) -0.0013(9)
O3 0.0521(11) 0.0617(13) 0.0654(13) 0.0137(10) -0.0050(9) -0.0172(10)
O4 0.0642(12) 0.0577(13) 0.0569(13) 0.0116(10) -0.0242(10) -0.0138(9)

loop_
_atom_type_symbol
_atom_type_description
_atom_type_scat_dispersion_real
_atom_type_scat_dispersion_imag
_atom_type_scat_source
C C 0.0033 0.0016 'International Tables Vol C Tables 4.2.6.8 and 6.1.1.4'
H H 0.0000 0.0000 'International Tables Vol C Tables 4.2.6.8 and 6.1.1.4'
N N 0.0061 0.0033 'International Tables Vol C Tables 4.2.6.8 and 6.1.1.4'
O O 0.0106 0.0060 'International Tables Vol C Tables 4.2.6.8 and 6.1.1.4'

loop_
_geom_angle_atom_site_label_1
_geom_angle_atom_site_label_2
_geom_angle_atom_site_label_3
_geom_angle_site_symmetry_1
_geom_angle_site_symmetry_3
_geom_angle
_geom_angle_publ_flag
C2 N1 C1 . . 116.5(2) ?
N1 C2 C3 . . 123.7(2) ?
N1 C2 C6 . . 116.3(2) ?
C3 C2 C6 . . 119.9(2) ?
C4 C3 C2 . . 118.3(2) ?
C4 C3 H3 . . 120.9 ?
C2 C3 H3 . . 120.9 ?
C5 C4 C3 . . 119.1(2) ?
C5 C4 H4 . . 120.5 ?
C3 C4 H4 . . 120.5 ?
C1 C5 C4 . . 118.7(3) ?
C1 C5 H5 . . 120.7 ?
C4 C5 H5 . . 120.7 ?
O1 C6 N2 . . 122.7(2) ?
O1 C6 C2 . . 122.8(2) ?
N2 C6 C2 . . 114.5(2) ?
N3 C7 C8 . . 119.2(2) ?
N3 C7 H7 . . 120.4 ?
C8 C7 H7 . . 120.4 ?
C9 C8 C13 . . 118.6(2) ?
C9 C8 C7 . . 121.0(2) ?
C13 C8 C7 . . 120.4(2) ?
C10 C9 C8 . . 121.2(2) ?
C10 C9 H9 . . 119.4 ?
C8 C9 H9 . . 119.4 ?
C9 C10 C11 . . 119.3(3) ?
C9 C10 H10 . . 120.4 ?
C11 C10 H10 . . 120.4 ?
C12 C11 C10 . . 120.9(2) ?
C12 C11 H11 . . 119.6 ?
C10 C11 H11 . . 119.6 ?
C11 C12 C13 . . 120.1(2) ?
C11 C12 H12 . . 120.0 ?
C13 C12 H12 . . 120.0 ?
O2 C13 C12 . . 124.7(2) ?
O2 C13 C8 . . 115.3(2) ?
C12 C13 C8 . . 120.0(2) ?
O2 C14 C15 . . 112.85(19) ?
O2 C14 H14A . . 109.0 ?
C15 C14 H14A . . 109.0 ?
O2 C14 H14B . . 109.0 ?
C15 C14 H14B . . 109.0 ?
H14A C14 H14B . . 107.8 ?
O3 C15 O4 . . 125.7(2) ?
O3 C15 C14 . . 124.6(2) ?
O4 C15 C14 . . 109.7(2) ?
N1 C1 C5 . . 123.7(3) ?
N1 C1 H1 . . 118.2 ?
C5 C1 H1 . . 118.2 ?
C6 N2 N3 . . 120.6(2) ?
C6 N2 H2 . . 119.7 ?
N3 N2 H2 . . 119.7 ?
C7 N3 N2 . . 115.7(2) ?
C13 O2 C14 . . 118.43(18) ?
C15 O4 H4A . . 109.5 ?

loop_
_geom_bond_atom_site_label_1
_geom_bond_atom_site_label_2
_geom_bond_site_symmetry_2
_geom_bond_distance
_geom_bond_publ_flag
N1 C2 . 1.335(3) ?
N1 C1 . 1.338(3) ?
C2 C3 . 1.376(3) ?
C2 C6 . 1.502(3) ?
C3 C4 . 1.375(3) ?
C3 H3 . 0.9300 ?
C4 C5 . 1.372(3) ?
C4 H4 . 0.9300 ?
C5 C1 . 1.369(3) ?
C5 H5 . 0.9300 ?
C6 O1 . 1.219(3) ?
C6 N2 . 1.347(2) ?
C7 N3 . 1.280(3) ?
C7 C8 . 1.462(3) ?
C7 H7 . 0.9300 ?
C8 C9 . 1.388(3) ?
C8 C13 . 1.398(3) ?
C9 C10 . 1.380(3) ?
C9 H9 . 0.9300 ?
C10 C11 . 1.378(4) ?
C10 H10 . 0.9300 ?
C11 C12 . 1.369(3) ?
C11 H11 . 0.9300 ?
C12 C13 . 1.389(3) ?
C12 H12 . 0.9300 ?
C13 O2 . 1.373(3) ?
C14 O2 . 1.419(2) ?
C14 C15 . 1.502(3) ?
C14 H14A . 0.9700 ?
C14 H14B . 0.9700 ?
C15 O3 . 1.204(3) ?
C15 O4 . 1.311(3) ?
C1 H1 . 0.9300 ?
N2 N3 . 1.372(2) ?
N2 H2 . 0.8600 ?
O4 H4A . 0.8200 ?

loop_
_geom_hbond_atom_site_label_D
_geom_hbond_atom_site_label_H
_geom_hbond_atom_site_label_A
_geom_hbond_site_symmetry_A
_geom_hbond_distance_DH
_geom_hbond_distance_HA
_geom_hbond_distance_DA
_geom_hbond_angle_DHA
O4 H4A O1 4_465 0.82 1.83 2.642(2) 170.9

loop_
_geom_torsion_atom_site_label_1
_geom_torsion_atom_site_label_2
_geom_torsion_atom_site_label_3
_geom_torsion_atom_site_label_4
_geom_torsion_site_symmetry_1
_geom_torsion_site_symmetry_2
_geom_torsion_site_symmetry_3
_geom_torsion_site_symmetry_4
_geom_torsion
_geom_torsion_publ_flag
C1 N1 C2 C3 . . . . 0.4(3) ?
C1 N1 C2 C6 . . . . -178.7(2) ?
N1 C2 C3 C4 . . . . -0.5(4) ?
C6 C2 C3 C4 . . . . 178.5(2) ?
C2 C3 C4 C5 . . . . -0.4(4) ?
C3 C4 C5 C1 . . . . 1.5(4) ?
N1 C2 C6 O1 . . . . 175.4(2) ?
C3 C2 C6 O1 . . . . -3.7(3) ?
N1 C2 C6 N2 . . . . -4.2(3) ?
C3 C2 C6 N2 . . . . 176.6(2) ?
N3 C7 C8 C9 . . . . 13.7(3) ?
N3 C7 C8 C13 . . . . -168.2(2) ?
C13 C8 C9 C10 . . . . 0.4(4) ?
C7 C8 C9 C10 . . . . 178.5(2) ?
C8 C9 C10 C11 . . . . 0.4(4) ?
C9 C10 C11 C12 . . . . -0.4(4) ?
C10 C11 C12 C13 . . . . -0.4(4) ?
C11 C12 C13 O2 . . . . -178.3(2) ?
C11 C12 C13 C8 . . . . 1.2(4) ?
C9 C8 C13 O2 . . . . 178.4(2) ?
C7 C8 C13 O2 . . . . 0.2(3) ?
C9 C8 C13 C12 . . . . -1.2(3) ?
C7 C8 C13 C12 . . . . -179.4(2) ?
O2 C14 C15 O3 . . . . 0.0(4) ?
O2 C14 C15 O4 . . . . -179.8(2) ?
C2 N1 C1 C5 . . . . 0.8(4) ?
C4 C5 C1 N1 . . . . -1.7(4) ?
O1 C6 N2 N3 . . . . 1.0(3) ?
C2 C6 N2 N3 . . . . -179.28(19) ?
C8 C7 N3 N2 . . . . -179.88(19) ?
C6 N2 N3 C7 . . . . 175.3(2) ?
C12 C13 O2 C14 . . . . 7.3(3) ?
C8 C13 O2 C14 . . . . -172.3(2) ?
C15 C14 O2 C13 . . . . -81.0(3) ?

loop_
_cod_related_entry_id
_cod_related_entry_database
_cod_related_entry_code
1 ChemSpider 5275252
